data_7103550
loop_
_publ_author_name
'Inglis, Ross'
'Jones, Leigh F'
'Karotsis, Georgios'
'Collins, Anna'
'Parsons, Simon'
'Perlepes, Spyros P'
'Wernsdorfer, Wolfgang'
'Brechin, Euan K'

_publ_section_title
;
 Enhancing SMM properties via axial distortion of Mn(III)3 clusters.
;
_journal_issue 45
_journal_name_full 'Chemical communications (Cambridge, England)'
_journal_page_first 5924
_journal_page_last 5926
_journal_paper_doi 10.1039/b811796a
_journal_year 2008
_chemical_formula_moiety 'C29 H37 Mn3 N3 O14 Re, 3(C2 H6 O)'
_chemical_formula_sum 'C35 H55 Mn3 N3 O17 Re'
_chemical_formula_weight 1140.82
_space_group_IT_number 2
_symmetry_cell_setting triclinic
_symmetry_space_group_name_Hall '-P 1'
_symmetry_space_group_name_H-M 'P -1'
_atom_sites_solution_hydrogens geom
_atom_sites_solution_primary direct
_audit_creation_date 08-07-04
_audit_creation_method CRYSTALS_ver_12.85
_cell_angle_alpha 85.868(3)
_cell_angle_beta 65.017(2)
_cell_angle_gamma 62.085(2)
_cell_formula_units_Z 2
_cell_length_a 13.2285(7)
_cell_length_b 13.7060(7)
_cell_length_c 15.0998(8)
_cell_measurement_reflns_used 9837
_cell_measurement_temperature 150
_cell_measurement_theta_max 30
_cell_measurement_theta_min 2
_cell_volume 2165.7(2)
_computing_cell_refinement 'SAINT (Siemens ,1995)'
_computing_data_collection 'SMART (Siemens, 1993)'
_computing_data_reduction 'SAINT (Siemens ,1995)'
_computing_molecular_graphics 'CAMERON (Watkin et al., 1996)'
_computing_publication_material 'CRYSTALS (Betteridge et al., 2003)'
_computing_structure_refinement 'CRYSTALS (Betteridge et al., 2003)'
_computing_structure_solution 'SIR92 (Altomare et al., 1994)'
_diffrn_ambient_temperature 150
_diffrn_measured_fraction_theta_full 0.998
_diffrn_measured_fraction_theta_max 0.998
_diffrn_measurement_device 'Bruker SMART'
_diffrn_measurement_device_type Area
_diffrn_measurement_method \w
_diffrn_radiation_monochromator graphite
_diffrn_radiation_type 'Mo K\a'
_diffrn_radiation_wavelength 0.71073
_diffrn_reflns_av_R_equivalents 0.049
_diffrn_reflns_limit_h_max 16
_diffrn_reflns_limit_h_min -16
_diffrn_reflns_limit_k_max 17
_diffrn_reflns_limit_k_min -17
_diffrn_reflns_limit_l_max 18
_diffrn_reflns_limit_l_min -18
_diffrn_reflns_number 29075
_diffrn_reflns_theta_full 26.372
_diffrn_reflns_theta_max 26.372
_diffrn_reflns_theta_min 1.506
_diffrn_standards_number 0
_exptl_absorpt_coefficient_mu 3.713
_exptl_absorpt_correction_T_max 0.77
_exptl_absorpt_correction_T_min 0.53
_exptl_absorpt_correction_type multi-scan
_exptl_absorpt_process_details 'SADABS (Siemens, 1996)'
_exptl_crystal_colour black
_exptl_crystal_density_diffrn 1.749
_exptl_crystal_density_method 'not measured'
_exptl_crystal_description plate
_exptl_crystal_F_000 1144
_exptl_crystal_size_max 0.50
_exptl_crystal_size_mid 0.22
_exptl_crystal_size_min 0.07
_refine_diff_density_max 1.66
_refine_diff_density_min -1.36
_refine_ls_extinction_method None
_refine_ls_goodness_of_fit_ref 0.8736
_refine_ls_hydrogen_treatment constr
_refine_ls_matrix_type full
_refine_ls_number_parameters 532
_refine_ls_number_reflns 8801
_refine_ls_number_restraints 13
_refine_ls_R_factor_all 0.0466
_refine_ls_R_factor_gt 0.0360
_refine_ls_shift/su_max 0.001135
_refine_ls_structure_factor_coef Fsqd
_refine_ls_weighting_details
;
Method= Modified Sheldrick
w=1/[\s^2^(F^2^) + ( 0.00P)^2^ + 0.00P]
,where P=(max(Fo^2^,0) + 2Fc^2^)/3
;
_refine_ls_weighting_scheme calc
_refine_ls_wR_factor_all 0.0875
_refine_ls_wR_factor_gt 0.0839
_refine_ls_wR_factor_ref 0.0875
_reflns_limit_h_max 16
_reflns_limit_h_min -14
_reflns_limit_k_max 17
_reflns_limit_k_min -16
_reflns_limit_l_max 18
_reflns_limit_l_min 0
_reflns_number_gt 7639
_reflns_number_total 8837
_reflns_threshold_expression I>2.0\s(I)
_cod_data_source_file b811796a.txt
_cod_data_source_block EB8037
_cod_depositor_comments
;
The following automatic conversions were performed:
'_symmetry_cell_setting' value 'Triclinic' changed to 'triclinic'
according to '/home/saulius/struct/CIF-dictionaries/cif_core.dic'
dictionary named 'cif_core.dic' version 2.4.1 from 2010-06-29.

Automatic conversion script
Id: cif_fix_enum 1527 2010-12-29 10:47:43Z saulius 
;
_cod_original_sg_symbol_H-M 'P -1 '
_cod_original_formula_sum 'C35 H55 Mn3 N3 O17 Re1'
_cod_database_code 7103550

loop_
_symmetry_equiv_pos_as_xyz
x,y,z
-x,-y,-z

loop_
_atom_site_label
_atom_site_type_symbol
_atom_site_fract_x
_atom_site_fract_y
_atom_site_fract_z
_atom_site_U_iso_or_equiv
_atom_site_occupancy
_atom_site_adp_type
_atom_site_refinement_flags_posn
_atom_site_refinement_flags_adp
_atom_site_refinement_flags_occupancy
_atom_site_disorder_assembly
_atom_site_disorder_group
_atom_site_attached_hydrogens
C1 C 0.1701(5) 0.7814(4) 0.2115(4) 0.0196 1.0000 Uani . . . . . .
C2 C 0.0868(5) 0.8504(4) 0.1723(4) 0.0234 1.0000 Uani . . . . . .
C3 C 0.0752(5) 0.8083(4) 0.0989(4) 0.0239 1.0000 Uani . . . . . .
C4 C 0.1473(5) 0.6944(4) 0.0624(4) 0.0247 1.0000 Uani . . . . . .
C5 C 0.2280(5) 0.6241(4) 0.1018(4) 0.0229 1.0000 Uani . . . . . .
C6 C 0.2410(5) 0.6648(4) 0.1762(3) 0.0187 1.0000 Uani . . . . . .
C7 C 0.3287(5) 0.5857(4) 0.2159(3) 0.0181 1.0000 Uani . . . . . .
C8 C 0.3708(5) 0.4637(4) 0.2011(4) 0.0241 1.0000 Uani . . . . . .
C9 C 0.5027(5) 0.3993(4) 0.1142(4) 0.0309 1.0000 Uani . . . . . .
C10 C 0.8237(5) 0.3597(4) 0.2020(3) 0.0189 1.0000 Uani . . . . . .
C11 C 0.8764(5) 0.2456(4) 0.1731(4) 0.0219 1.0000 Uani . . . . . .
C12 C 1.0022(5) 0.1807(4) 0.1059(4) 0.0280 1.0000 Uani . . . . . .
C13 C 1.0794(5) 0.2296(5) 0.0655(4) 0.0305 1.0000 Uani . . . . . .
C14 C 1.0306(5) 0.3417(5) 0.0952(4) 0.0302 1.0000 Uani . . . . . .
C15 C 0.9019(5) 0.4106(4) 0.1644(4) 0.0223 1.0000 Uani . . . . . .
C16 C 0.8593(5) 0.5270(4) 0.1983(3) 0.0190 1.0000 Uani . . . . . .
C17 C 0.9513(5) 0.5697(4) 0.1807(4) 0.0257 1.0000 Uani . . . . . .
C18 C 0.9938(6) 0.5508(5) 0.2616(5) 0.0365 1.0000 Uani . . . . . .
C19 C 0.6244(5) 0.9812(4) 0.2014(4) 0.0206 1.0000 Uani . . . . . .
C20 C 0.7295(5) 0.9981(4) 0.1637(4) 0.0234 1.0000 Uani . . . . . .
C21 C 0.7525(5) 1.0548(4) 0.0842(4) 0.0280 1.0000 Uani . . . . . .
C22 C 0.6708(5) 1.0934(4) 0.0391(4) 0.0265 1.0000 Uani . . . . . .
C23 C 0.5662(5) 1.0777(4) 0.0774(4) 0.0278 1.0000 Uani . . . . . .
C24 C 0.5374(5) 1.0230(4) 0.1590(4) 0.0192 1.0000 Uani . . . . . .
C25 C 0.4218(5) 1.0123(4) 0.1990(4) 0.0218 1.0000 Uani . . . . . .
C26 C 0.3092(5) 1.0878(4) 0.1799(4) 0.0265 1.0000 Uani . . . . . .
C27 C 0.2175(6) 1.1933(5) 0.2569(5) 0.0495 1.0000 Uani . . . . . .
C28 C 0.1202(5) 0.8764(5) 0.5085(4) 0.0308 1.0000 Uani . . . . . .
C29 C 0.0787(7) 0.8831(6) 0.6175(4) 0.0478 1.0000 Uani . . . . . .
C30 C 0.8102(6) 0.4457(5) 0.4620(5) 0.0396 1.0000 Uani . . . . . .
C31 C 0.8901(7) 0.4132(7) 0.5143(6) 0.0649 1.0000 Uani . . . . . .
C32 C 0.5615(8) 0.2334(5) 0.3371(5) 0.0473 1.0000 Uani D U . . . .
C33 C 0.4371(7) 0.2353(6) 0.3904(5) 0.0569 1.0000 Uani . U . . . .
C34 C 0.2147(8) 0.1348(7) 0.6054(6) 0.0723 1.0000 Uani . . . . . .
C35 C 0.1522(10) 0.1500(8) 0.5460(8) 0.0960 1.0000 Uani . . . . . .
O1 O 0.4945(3) 0.7219(3) 0.2803(2) 0.0175 1.0000 Uani . . . . . .
O2 O 0.1759(3) 0.8283(3) 0.2823(2) 0.0213 1.0000 Uani . . . . . .
O3 O 0.4497(3) 0.5460(3) 0.2986(2) 0.0191 1.0000 Uani . . . . . .
O4 O 0.7006(3) 0.4150(3) 0.2678(2) 0.0209 1.0000 Uani . . . . . .
O5 O 0.7036(3) 0.6988(3) 0.2907(3) 0.0214 1.0000 Uani . . . . . .
O6 O 0.6082(3) 0.9260(3) 0.2796(2) 0.0200 1.0000 Uani . . . . . .
O7 O 0.3045(3) 0.9313(3) 0.2952(3) 0.0200 1.0000 Uani . . . . . .
O8 O 0.6676(3) 0.7583(3) 0.1068(3) 0.0232 1.0000 Uani . . . . . .
O9 O 0.4488(3) 0.7628(3) 0.1098(3) 0.0243 1.0000 Uani . . . . . .
O10 O 0.6556(3) 0.5559(3) 0.1063(3) 0.0226 1.0000 Uani . . . . . .
O11 O 0.6843(4) 0.6646(3) -0.0595(3) 0.0266 1.0000 Uani . . . . . .
O12 O 0.2515(3) 0.7927(3) 0.4524(2) 0.0220 1.0000 Uani . . . . . .
O13 O 0.5433(3) 0.5766(3) 0.4343(2) 0.0218 1.0000 Uani . . . . . .
O14 O 0.4338(4) 0.8630(3) 0.4437(3) 0.0266 1.0000 Uani . . . . . .
O15 O 0.7111(3) 0.4158(3) 0.5029(3) 0.0260 1.0000 Uani . . . . . .
O16 O 0.5678(6) 0.3119(4) 0.3878(3) 0.0810 1.0000 Uani D U . . . .
O17 O 0.3333(4) 0.0429(3) 0.5744(4) 0.0495 1.0000 Uani . . . . . .
Re1 Re 0.613474(19) 0.685542(16) 0.066682(14) 0.0165 1.0000 Uani . . . . . .
Mn2 Mn 0.59199(7) 0.56784(6) 0.27955(5) 0.0151 1.0000 Uani . . . . . .
Mn3 Mn 0.55525(7) 0.81996(6) 0.28555(5) 0.0166 1.0000 Uani . . . . . .
N2 N 0.7377(4) 0.5947(3) 0.2501(3) 0.0183 1.0000 Uani . . . . . .
N3 N 0.4160(4) 0.9360(3) 0.2544(3) 0.0188 1.0000 Uani . . . . . .
Mn1 Mn 0.33127(7) 0.78190(6) 0.28410(5) 0.0166 1.0000 Uani . . . . . .
N1 N 0.3701(4) 0.6242(3) 0.2605(3) 0.0173 1.0000 Uani . . . . . .
H172 H 0.9090 0.6488 0.1792 0.0311 1.0000 Uiso R . . . . .
H171 H 1.0250 0.5323 0.1178 0.0310 1.0000 Uiso R . . . . .
H183 H 1.0475 0.5829 0.2510 0.0669 1.0000 Uiso R . . . . .
H182 H 0.9205 0.5849 0.3244 0.0668 1.0000 Uiso R . . . . .
H181 H 1.0397 0.4725 0.2620 0.0669 1.0000 Uiso R . . . . .
H111 H 0.8243 0.2128 0.2002 0.0256 1.0000 Uiso R . . . . .
H121 H 1.0345 0.1050 0.0876 0.0311 1.0000 Uiso R . . . . .
H131 H 1.1629 0.1877 0.0182 0.0310 1.0000 Uiso R . . . . .
H141 H 1.0841 0.3731 0.0682 0.0340 1.0000 Uiso R . . . . .
H201 H 0.7850 0.9713 0.1925 0.0279 1.0000 Uiso R . . . . .
H211 H 0.8227 1.0668 0.0603 0.0301 1.0000 Uiso R . . . . .
H221 H 0.6873 1.1294 -0.0153 0.0300 1.0000 Uiso R . . . . .
H231 H 0.5119 1.1050 0.0478 0.0320 1.0000 Uiso R . . . . .
H51 H 0.2752 0.5483 0.0779 0.0279 1.0000 Uiso R . . . . .
H41 H 0.1418 0.6656 0.0116 0.0328 1.0000 Uiso R . . . . .
H31 H 0.0179 0.8553 0.0750 0.0309 1.0000 Uiso R . . . . .
H21 H 0.0377 0.9266 0.1964 0.0283 1.0000 Uiso R . . . . .
H81 H 0.3749 0.4355 0.2605 0.0311 1.0000 Uiso R . . . . .
H82 H 0.3085 0.4529 0.1909 0.0309 1.0000 Uiso R . . . . .
H91 H 0.5274 0.3214 0.1079 0.0439 1.0000 Uiso R . . . . .
H92 H 0.5636 0.4096 0.1251 0.0439 1.0000 Uiso R . . . . .
H93 H 0.5001 0.4257 0.0545 0.0439 1.0000 Uiso R . . . . .
H281 H 0.1131 0.9479 0.4904 0.0330 1.0000 Uiso R . . . . .
H282 H 0.0658 0.8605 0.4923 0.0330 1.0000 Uiso R . . . . .
H291 H -0.0076 0.9419 0.6514 0.0579 1.0000 Uiso R . . . . .
H292 H 0.1330 0.8983 0.6341 0.0581 1.0000 Uiso R . . . . .
H293 H 0.0830 0.8140 0.6379 0.0580 1.0000 Uiso R . . . . .
H262 H 0.3397 1.1082 0.1150 0.0359 1.0000 Uiso R . . . . .
H261 H 0.2653 1.0474 0.1805 0.0355 1.0000 Uiso R . . . . .
H271 H 0.1465 1.2403 0.2432 0.0650 1.0000 Uiso R . . . . .
H273 H 0.2617 1.2327 0.2558 0.0649 1.0000 Uiso R . . . . .
H272 H 0.1876 1.1729 0.3207 0.0649 1.0000 Uiso R . . . . .
H302 H 0.7712 0.5261 0.4642 0.0461 1.0000 Uiso R . . . . .
H301 H 0.8648 0.4088 0.3939 0.0462 1.0000 Uiso R . . . . .
H311 H 0.9537 0.4366 0.4837 0.1058 1.0000 Uiso R . . . . .
H313 H 0.8372 0.4482 0.5819 0.1060 1.0000 Uiso R . . . . .
H312 H 0.9310 0.3336 0.5110 0.1061 1.0000 Uiso R . . . . .
H341 H 0.1614 0.1279 0.6698 0.0772 1.0000 Uiso R . . . . .
H342 H 0.2226 0.2005 0.6106 0.0773 1.0000 Uiso R . . . . .
H352 H 0.0725 0.2184 0.5721 0.1420 1.0000 Uiso R . . . . .
H351 H 0.1368 0.0883 0.5453 0.1420 1.0000 Uiso R . . . . .
H353 H 0.2059 0.1530 0.4801 0.1420 1.0000 Uiso R . . . . .
H355 H 0.2602 0.7332 0.4718 0.0314 1.0000 Uiso R . . . . .
H354 H 0.3662 0.0456 0.6090 0.0708 1.0000 Uiso R . . . . .
H151 H 0.6673 0.4443 0.5609 0.0370 1.0000 Uiso R . . . . .
H356 H 0.5044 0.6250 0.4825 0.0310 1.0000 Uiso R . . . . .
H357 H 0.3725 0.8540 0.4578 0.0430 1.0000 Uiso R . . . . .
H132 H 0.5879 0.5236 0.4529 0.0313 1.0000 Uiso R . . . . .
H142 H 0.4298 0.9081 0.4791 0.0435 1.0000 Uiso R . . . . .
H322 H 0.6280 0.1598 0.3336 0.0560 1.0000 Uiso R . . . . .
H321 H 0.5759 0.2493 0.2711 0.0560 1.0000 Uiso R . . . . .
H333 H 0.4339 0.1819 0.3551 0.0760 1.0000 Uiso R . . . . .
H331 H 0.4241 0.2180 0.4557 0.0758 1.0000 Uiso R . . . . .
H332 H 0.3699 0.3086 0.3960 0.0761 1.0000 Uiso R . . . . .
H161 H 0.6170 0.3323 0.3487 0.1109 1.0000 Uiso R . . . . .

loop_
_atom_site_aniso_label
_atom_site_aniso_U_11
_atom_site_aniso_U_22
_atom_site_aniso_U_33
_atom_site_aniso_U_23
_atom_site_aniso_U_13
_atom_site_aniso_U_12
C1 0.017(2) 0.022(2) 0.024(2) 0.006(2) -0.011(2) -0.012(2)
C2 0.015(2) 0.020(2) 0.028(3) 0.001(2) -0.008(2) -0.006(2)
C3 0.022(3) 0.028(3) 0.024(3) 0.010(2) -0.014(2) -0.010(2)
C4 0.027(3) 0.032(3) 0.024(3) 0.007(2) -0.016(2) -0.017(2)
C5 0.023(3) 0.025(3) 0.022(2) 0.003(2) -0.009(2) -0.014(2)
C6 0.016(2) 0.019(2) 0.021(2) 0.0073(19) -0.009(2) -0.0082(19)
C7 0.016(2) 0.018(2) 0.020(2) 0.0024(18) -0.007(2) -0.0086(19)
C8 0.029(3) 0.018(2) 0.029(3) 0.009(2) -0.016(2) -0.012(2)
C9 0.026(3) 0.019(3) 0.042(3) -0.006(2) -0.014(3) -0.006(2)
C10 0.015(2) 0.018(2) 0.020(2) 0.0017(18) -0.009(2) -0.0033(19)
C11 0.020(3) 0.021(2) 0.024(2) 0.007(2) -0.011(2) -0.010(2)
C12 0.031(3) 0.017(2) 0.028(3) -0.001(2) -0.016(2) -0.002(2)
C13 0.020(3) 0.026(3) 0.029(3) -0.004(2) -0.009(2) 0.000(2)
C14 0.019(3) 0.031(3) 0.036(3) 0.004(2) -0.011(2) -0.010(2)
C15 0.023(3) 0.022(2) 0.021(2) 0.005(2) -0.012(2) -0.008(2)
C16 0.017(2) 0.020(2) 0.020(2) 0.0071(19) -0.009(2) -0.010(2)
C17 0.020(3) 0.024(3) 0.033(3) 0.006(2) -0.011(2) -0.011(2)
C18 0.036(3) 0.047(4) 0.047(4) 0.015(3) -0.027(3) -0.030(3)
C19 0.021(2) 0.013(2) 0.023(2) -0.0015(18) -0.008(2) -0.0056(19)
C20 0.024(3) 0.019(2) 0.027(3) 0.000(2) -0.011(2) -0.010(2)
C21 0.029(3) 0.016(2) 0.029(3) 0.001(2) -0.007(2) -0.009(2)
C22 0.030(3) 0.018(2) 0.023(3) 0.002(2) -0.006(2) -0.011(2)
C23 0.031(3) 0.020(3) 0.026(3) 0.006(2) -0.014(2) -0.008(2)
C24 0.021(2) 0.013(2) 0.022(2) 0.0015(18) -0.010(2) -0.0058(19)
C25 0.029(3) 0.013(2) 0.025(3) 0.0025(19) -0.016(2) -0.008(2)
C26 0.030(3) 0.023(3) 0.034(3) 0.011(2) -0.021(3) -0.013(2)
C27 0.039(4) 0.033(3) 0.054(4) 0.000(3) -0.028(3) 0.007(3)
C28 0.026(3) 0.027(3) 0.028(3) 0.000(2) -0.010(2) -0.006(2)
C29 0.042(4) 0.045(4) 0.028(3) -0.003(3) -0.009(3) -0.005(3)
C30 0.029(3) 0.043(4) 0.043(4) 0.011(3) -0.012(3) -0.020(3)
C31 0.043(4) 0.079(6) 0.081(6) 0.026(5) -0.035(4) -0.030(4)
C32 0.079(4) 0.025(3) 0.031(3) 0.002(2) -0.018(3) -0.025(3)
C33 0.060(4) 0.051(4) 0.042(4) 0.005(3) -0.026(3) -0.010(4)
C34 0.044(5) 0.082(6) 0.067(5) -0.018(5) -0.033(4) -0.002(4)
C35 0.083(7) 0.086(7) 0.122(9) -0.004(6) -0.080(7) -0.010(6)
O1 0.0171(17) 0.0133(15) 0.0232(17) 0.0031(13) -0.0107(15) -0.0067(13)
O2 0.0174(17) 0.0204(17) 0.0244(18) -0.0005(14) -0.0118(15) -0.0050(14)
O3 0.0180(17) 0.0147(16) 0.0254(18) 0.0074(13) -0.0133(15) -0.0057(14)
O4 0.0190(18) 0.0143(16) 0.0237(18) 0.0045(13) -0.0080(15) -0.0052(14)
O5 0.0224(18) 0.0150(16) 0.0310(19) 0.0020(14) -0.0166(16) -0.0076(14)
O6 0.0244(18) 0.0182(16) 0.0237(17) 0.0059(14) -0.0145(16) -0.0119(15)
O7 0.0177(17) 0.0141(16) 0.0287(18) 0.0031(14) -0.0117(15) -0.0067(14)
O8 0.0251(19) 0.0185(17) 0.0270(18) 0.0034(14) -0.0119(16) -0.0108(15)
O9 0.0255(19) 0.0202(17) 0.0297(19) 0.0062(15) -0.0165(17) -0.0093(15)
O10 0.0247(19) 0.0182(17) 0.0245(18) -0.0008(14) -0.0110(16) -0.0094(15)
O11 0.031(2) 0.0255(19) 0.0256(19) 0.0036(15) -0.0134(17) -0.0144(17)
O12 0.0196(18) 0.0183(17) 0.0252(18) 0.0067(14) -0.0113(16) -0.0062(14)
O13 0.0253(19) 0.0182(17) 0.0172(16) 0.0026(13) -0.0115(15) -0.0052(15)
O14 0.028(2) 0.0283(19) 0.0262(19) -0.0007(15) -0.0131(17) -0.0138(17)
O15 0.0236(19) 0.0254(19) 0.0240(18) 0.0072(15) -0.0085(16) -0.0103(16)
O16 0.143(5) 0.063(3) 0.024(2) -0.010(2) 0.010(3) -0.079(3)
O17 0.050(3) 0.035(2) 0.063(3) -0.014(2) -0.044(3) 0.000(2)
Re1 0.01857(10) 0.01542(10) 0.01670(10) 0.00342(7) -0.00890(8) -0.00823(8)
Mn2 0.0146(3) 0.0118(3) 0.0189(3) 0.0033(3) -0.0089(3) -0.0052(3)
Mn3 0.0189(4) 0.0129(3) 0.0211(4) 0.0040(3) -0.0122(3) -0.0072(3)
N2 0.022(2) 0.0153(19) 0.021(2) 0.0053(16) -0.0121(18) -0.0097(17)
N3 0.020(2) 0.0163(19) 0.024(2) 0.0036(16) -0.0134(18) -0.0090(17)
Mn1 0.0155(4) 0.0131(3) 0.0215(4) 0.0022(3) -0.0104(3) -0.0051(3)
N1 0.015(2) 0.0142(19) 0.0192(19) 0.0019(15) -0.0070(17) -0.0044(16)

loop_
_atom_type_symbol
_atom_type_scat_dispersion_real
_atom_type_scat_dispersion_imag
_atom_type_scat_Cromer_Mann_a1
_atom_type_scat_Cromer_Mann_b1
_atom_type_scat_Cromer_Mann_a2
_atom_type_scat_Cromer_Mann_b2
_atom_type_scat_Cromer_Mann_a3
_atom_type_scat_Cromer_Mann_b3
_atom_type_scat_Cromer_Mann_a4
_atom_type_scat_Cromer_Mann_b4
_atom_type_scat_Cromer_Mann_c
_atom_type_scat_source
C 0.0033 0.0016 2.3100 20.8439 1.0200 10.2075 1.5886 0.5687 0.8650 51.6512 0.2156 'International Tables Vol C 4.2.6.8 and 6.1.1.4'
H 0.0000 0.0000 0.4930 10.5109 0.3229 26.1257 0.1402 3.1424 0.0408 57.7998 0.0030 'International Tables Vol C 4.2.6.8 and 6.1.1.4'
N 0.0061 0.0033 12.2126 0.0057 3.1322 9.8933 2.0125 28.9975 1.1663 0.5826 -11.5290 'International Tables Vol C 4.2.6.8 and 6.1.1.4'
O 0.0106 0.0060 3.0485 13.2771 2.2868 5.7011 1.5463 0.3239 0.8670 32.9089 0.2508 'International Tables Vol C 4.2.6.8 and 6.1.1.4'
Mn 0.3368 0.7283 11.2819 5.3409 7.3573 0.3432 3.0193 17.8674 2.2441 83.7543 1.0896 'International Tables Vol C 4.2.6.8 and 6.1.1.4'
Re -1.0185 7.2310 28.7621 1.6719 15.7189 9.0923 14.5564 0.3505 5.4417 52.0861 10.4720 'International Tables Vol C 4.2.6.8 and 6.1.1.4'

loop_
_geom_angle_atom_site_label_1
_geom_angle_site_symmetry_1
_geom_angle_atom_site_label_2
_geom_angle_site_symmetry_2
_geom_angle_atom_site_label_3
_geom_angle_site_symmetry_3
_geom_angle
_geom_angle_publ_flag
C2 . C1 . C6 . 118.4(5) yes
C2 . C1 . O2 . 118.1(4) yes
C6 . C1 . O2 . 123.4(4) yes
C1 . C2 . C3 . 121.7(5) yes
C1 . C2 . H21 . 119.3 no
C3 . C2 . H21 . 119.1 no
C2 . C3 . C4 . 119.8(5) yes
C2 . C3 . H31 . 120.3 no
C4 . C3 . H31 . 119.8 no
C3 . C4 . C5 . 119.5(5) yes
C3 . C4 . H41 . 120.5 no
C5 . C4 . H41 . 120.1 no
C4 . C5 . C6 . 121.6(5) yes
C4 . C5 . H51 . 119.3 no
C6 . C5 . H51 . 119.1 no
C1 . C6 . C5 . 118.9(4) yes
C1 . C6 . C7 . 121.7(4) yes
C5 . C6 . C7 . 119.3(4) yes
C6 . C7 . C8 . 120.1(4) yes
C6 . C7 . N1 . 118.6(4) yes
C8 . C7 . N1 . 121.3(4) yes
C7 . C8 . C9 . 111.6(4) yes
C7 . C8 . H81 . 107.6 no
C9 . C8 . H81 . 108.5 no
C7 . C8 . H82 . 109.8 no
C9 . C8 . H82 . 110.4 no
H81 . C8 . H82 . 108.8 no
C8 . C9 . H91 . 109.3 no
C8 . C9 . H92 . 110.0 no
H91 . C9 . H92 . 109.6 no
C8 . C9 . H93 . 109.6 no
H91 . C9 . H93 . 108.8 no
H92 . C9 . H93 . 109.4 no
C11 . C10 . C15 . 119.4(4) yes
C11 . C10 . O4 . 117.4(5) yes
C15 . C10 . O4 . 123.2(4) yes
C10 . C11 . C12 . 122.1(5) yes
C10 . C11 . H111 . 118.3 no
C12 . C11 . H111 . 119.6 no
C11 . C12 . C13 . 119.5(5) yes
C11 . C12 . H121 . 120.1 no
C13 . C12 . H121 . 120.4 no
C12 . C13 . C14 . 119.5(5) yes
C12 . C13 . H131 . 120.4 no
C14 . C13 . H131 . 120.0 no
C13 . C14 . C15 . 122.3(5) yes
C13 . C14 . H141 . 118.5 no
C15 . C14 . H141 . 119.1 no
C14 . C15 . C10 . 117.1(5) yes
C14 . C15 . C16 . 119.3(5) yes
C10 . C15 . C16 . 123.5(5) yes
C15 . C16 . C17 . 122.4(4) yes
C15 . C16 . N2 . 119.1(5) yes
C17 . C16 . N2 . 118.4(4) yes
C16 . C17 . C18 . 111.6(4) yes
C16 . C17 . H172 . 108.3 no
C18 . C17 . H172 . 108.8 no
C16 . C17 . H171 . 109.5 no
C18 . C17 . H171 . 109.3 no
H172 . C17 . H171 . 109.3 no
C17 . C18 . H183 . 109.9 no
C17 . C18 . H182 . 109.5 no
H183 . C18 . H182 . 109.3 no
C17 . C18 . H181 . 109.9 no
H183 . C18 . H181 . 109.2 no
H182 . C18 . H181 . 109.0 no
C20 . C19 . C24 . 120.1(5) yes
C20 . C19 . O6 . 117.5(5) yes
C24 . C19 . O6 . 122.3(5) yes
C19 . C20 . C21 . 121.2(5) yes
C19 . C20 . H201 . 119.3 no
C21 . C20 . H201 . 119.5 no
C20 . C21 . C22 . 119.8(5) yes
C20 . C21 . H211 . 120.4 no
C22 . C21 . H211 . 119.8 no
C21 . C22 . C23 . 118.8(5) yes
C21 . C22 . H221 . 120.0 no
C23 . C22 . H221 . 121.2 no
C22 . C23 . C24 . 123.5(5) yes
C22 . C23 . H231 . 118.1 no
C24 . C23 . H231 . 118.4 no
C19 . C24 . C23 . 116.5(5) yes
C19 . C24 . C25 . 122.3(4) yes
C23 . C24 . C25 . 121.2(5) yes
C24 . C25 . C26 . 122.2(4) yes
C24 . C25 . N3 . 118.7(5) yes
C26 . C25 . N3 . 119.1(5) yes
C25 . C26 . C27 . 111.7(5) yes
C25 . C26 . H262 . 108.5 no
C27 . C26 . H262 . 109.3 no
C25 . C26 . H261 . 108.9 no
C27 . C26 . H261 . 109.8 no
H262 . C26 . H261 . 108.5 no
C26 . C27 . H271 . 110.3 no
C26 . C27 . H273 . 109.2 no
H271 . C27 . H273 . 109.9 no
C26 . C27 . H272 . 109.1 no
H271 . C27 . H272 . 109.4 no
H273 . C27 . H272 . 108.9 no
C29 . C28 . O12 . 112.4(5) yes
C29 . C28 . H281 . 108.2 no
O12 . C28 . H281 . 107.2 no
C29 . C28 . H282 . 109.2 no
O12 . C28 . H282 . 109.8 no
H281 . C28 . H282 . 110.0 no
C28 . C29 . H291 . 109.3 no
C28 . C29 . H292 . 109.7 no
H291 . C29 . H292 . 109.6 no
C28 . C29 . H293 . 110.1 no
H291 . C29 . H293 . 108.8 no
H292 . C29 . H293 . 109.4 no
C31 . C30 . O15 . 113.8(5) yes
C31 . C30 . H302 . 108.6 no
O15 . C30 . H302 . 108.3 no
C31 . C30 . H301 . 108.0 no
O15 . C30 . H301 . 108.3 no
H302 . C30 . H301 . 109.8 no
C30 . C31 . H311 . 109.5 no
C30 . C31 . H313 . 108.8 no
H311 . C31 . H313 . 110.1 no
C30 . C31 . H312 . 109.2 no
H311 . C31 . H312 . 109.5 no
H313 . C31 . H312 . 109.7 no
C33 . C32 . O16 . 111.2(6) yes
C33 . C32 . H322 . 108.4 no
O16 . C32 . H322 . 108.2 no
C33 . C32 . H321 . 110.9 no
O16 . C32 . H321 . 109.1 no
H322 . C32 . H321 . 109.0 no
C32 . C33 . H333 . 110.4 no
C32 . C33 . H331 . 110.4 no
H333 . C33 . H331 . 109.3 no
C32 . C33 . H332 . 109.2 no
H333 . C33 . H332 . 109.2 no
H331 . C33 . H332 . 108.4 no
C35 . C34 . O17 . 116.3(7) yes
C35 . C34 . H341 . 106.9 no
O17 . C34 . H341 . 107.5 no
C35 . C34 . H342 . 108.6 no
O17 . C34 . H342 . 108.2 no
H341 . C34 . H342 . 109.0 no
C34 . C35 . H352 . 109.6 no
C34 . C35 . H351 . 109.3 no
H352 . C35 . H351 . 109.6 no
C34 . C35 . H353 . 108.5 no
H352 . C35 . H353 . 110.0 no
H351 . C35 . H353 . 109.8 no
Mn2 . O1 . Mn3 . 119.69(17) yes
Mn2 . O1 . Mn1 . 121.33(17) yes
Mn3 . O1 . Mn1 . 118.86(16) yes
C1 . O2 . Mn1 . 120.4(3) yes
Mn2 . O3 . N1 . 113.1(3) yes
C10 . O4 . Mn2 . 124.8(3) yes
Mn3 . O5 . N2 . 115.0(3) yes
C19 . O6 . Mn3 . 120.1(3) yes
N3 . O7 . Mn1 . 112.8(3) yes
Re1 . O8 . Mn3 . 113.27(17) yes
Re1 . O9 . Mn1 . 114.26(17) yes
Re1 . O10 . Mn2 . 113.12(16) yes
C28 . O12 . Mn1 . 115.9(3) yes
C28 . O12 . H355 . 107.9 no
Mn1 . O12 . H355 . 113.9 no
Mn2 . O13 . H356 . 137.6 no
Mn2 . O13 . H132 . 118.3 no
H356 . O13 . H132 . 101.0 no
Mn3 . O14 . H357 . 111.0 no
Mn3 . O14 . H142 . 122.9 no
H357 . O14 . H142 . 120.3 no
C30 . O15 . H151 . 108.4 no
C32 . O16 . H161 . 110.2 no
C34 . O17 . H354 . 109.3 no
O9 . Re1 . O10 . 110.33(17) yes
O9 . Re1 . O8 . 110.15(16) yes
O10 . Re1 . O8 . 110.52(16) yes
O9 . Re1 . O11 . 109.19(17) yes
O10 . Re1 . O11 . 108.50(16) yes
O8 . Re1 . O11 . 108.08(17) yes
O9 . Re1 . Mn2 . 93.41(12) yes
O10 . Re1 . Mn2 . 39.27(11) yes
O8 . Re1 . Mn2 . 84.99(11) yes
O11 . Re1 . Mn2 . 147.00(12) yes
O9 . Re1 . Mn1 . 38.60(12) yes
O10 . Re1 . Mn1 . 85.71(11) yes
O8 . Re1 . Mn1 . 93.18(12) yes
O11 . Re1 . Mn1 . 147.31(13) yes
Mn2 . Re1 . Mn1 . 56.757(17) yes
O13 . Mn2 . O10 . 177.39(13) yes
O13 . Mn2 . O3 . 92.06(14) yes
O10 . Mn2 . O3 . 90.36(13) yes
O13 . Mn2 . O1 . 97.40(13) yes
O10 . Mn2 . O1 . 83.57(13) yes
O3 . Mn2 . O1 . 90.05(14) yes
O13 . Mn2 . O4 . 86.65(14) yes
O10 . Mn2 . O4 . 92.23(13) yes
O3 . Mn2 . O4 . 93.30(15) yes
O1 . Mn2 . O4 . 174.65(15) yes
O13 . Mn2 . Re1 . 152.72(9) yes
O10 . Mn2 . Re1 . 27.60(8) yes
O3 . Mn2 . Re1 . 96.10(10) yes
O1 . Mn2 . Re1 . 56.73(10) yes
O4 . Mn2 . Re1 . 118.68(11) yes
O13 . Mn2 . N2 . 92.14(15) yes
O10 . Mn2 . N2 . 85.48(14) yes
O3 . Mn2 . N2 . 175.45(15) yes
O1 . Mn2 . N2 . 87.66(15) yes
O4 . Mn2 . N2 . 88.71(16) yes
O13 . Mn2 . Mn1 . 100.39(9) yes
O10 . Mn2 . Mn1 . 81.65(9) yes
O3 . Mn2 . Mn1 . 60.85(9) yes
O1 . Mn2 . Mn1 . 29.37(10) yes
O4 . Mn2 . Mn1 . 153.18(12) yes
Re1 . Mn2 . N2 . 79.36(11) yes
Re1 . Mn2 . Mn1 . 62.039(18) yes
N2 . Mn2 . Mn1 . 116.56(11) yes
O14 . Mn3 . O8 . 169.64(14) yes
O14 . Mn3 . O5 . 97.09(14) yes
O8 . Mn3 . O5 . 86.21(13) yes
O14 . Mn3 . O1 . 88.53(14) yes
O8 . Mn3 . O1 . 81.59(13) yes
O5 . Mn3 . O1 . 90.82(14) yes
O14 . Mn3 . O6 . 95.22(14) yes
O8 . Mn3 . O6 . 94.29(13) yes
O5 . Mn3 . O6 . 94.63(15) yes
O1 . Mn3 . O6 . 172.95(14) yes
O14 . Mn3 . N3 . 92.83(15) yes
O8 . Mn3 . N3 . 83.59(14) yes
O5 . Mn3 . N3 . 169.78(16) yes
O1 . Mn3 . N3 . 86.98(15) yes
O6 . Mn3 . N3 . 86.87(16) yes
O14 . Mn3 . Mn1 . 82.58(10) yes
O8 . Mn3 . Mn1 . 87.31(9) yes
O5 . Mn3 . Mn1 . 121.36(11) yes
O1 . Mn3 . Mn1 . 30.67(10) yes
O6 . Mn3 . Mn1 . 143.98(11) yes
N3 . Mn3 . Mn1 . 57.50(12) yes
O5 . N2 . Mn2 . 114.6(3) yes
O5 . N2 . C16 . 116.9(4) yes
Mn2 . N2 . C16 . 128.5(3) yes
O7 . N3 . Mn3 . 115.2(3) yes
O7 . N3 . C25 . 117.7(4) yes
Mn3 . N3 . C25 . 127.1(4) yes
O12 . Mn1 . O9 . 169.81(13) yes
O12 . Mn1 . O7 . 90.17(14) yes
O9 . Mn1 . O7 . 88.50(13) yes
O12 . Mn1 . O1 . 87.35(13) yes
O9 . Mn1 . O1 . 82.60(13) yes
O7 . Mn1 . O1 . 91.71(14) yes
O12 . Mn1 . O2 . 94.58(14) yes
O9 . Mn1 . O2 . 95.57(14) yes
O7 . Mn1 . O2 . 93.01(15) yes
O1 . Mn1 . O2 . 174.89(14) yes
O12 . Mn1 . Mn3 . 88.31(9) yes
O9 . Mn1 . Mn3 . 82.20(9) yes
O7 . Mn1 . Mn3 . 61.25(10) yes
O1 . Mn1 . Mn3 . 30.47(10) yes
O2 . Mn1 . Mn3 . 154.15(11) yes
O12 . Mn1 . Mn2 . 85.17(9) yes
O9 . Mn1 . Mn2 . 86.85(9) yes
O7 . Mn1 . Mn2 . 120.88(11) yes
O1 . Mn1 . Mn2 . 29.30(10) yes
O2 . Mn1 . Mn2 . 146.09(11) yes
O12 . Mn1 . Re1 . 143.15(9) yes
O9 . Mn1 . Re1 . 27.14(8) yes
O7 . Mn1 . Re1 . 94.50(10) yes
O1 . Mn1 . Re1 . 56.03(10) yes
O2 . Mn1 . Re1 . 121.56(11) yes
O12 . Mn1 . N1 . 94.42(14) yes
O9 . Mn1 . N1 . 86.66(14) yes
O7 . Mn1 . N1 . 175.07(15) yes
O1 . Mn1 . N1 . 86.72(15) yes
O2 . Mn1 . N1 . 88.41(16) yes
Mn3 . Mn1 . Mn2 . 59.72(2) yes
Mn3 . Mn1 . Re1 . 62.733(19) yes
Mn2 . Mn1 . Re1 . 61.203(18) yes
Mn3 . Mn1 . N1 . 117.02(12) yes
Mn2 . Mn1 . N1 . 57.90(12) yes
Re1 . Mn1 . N1 . 80.75(11) yes
O3 . N1 . Mn1 . 116.2(3) yes
O3 . N1 . C7 . 115.9(4) yes
Mn1 . N1 . C7 . 127.9(3) yes

loop_
_geom_bond_atom_site_label_1
_geom_bond_site_symmetry_1
_geom_bond_atom_site_label_2
_geom_bond_site_symmetry_2
_geom_bond_distance
_geom_bond_publ_flag
C1 . C2 . 1.397(7) yes
C1 . C6 . 1.419(7) yes
C1 . O2 . 1.334(6) yes
C2 . C3 . 1.380(7) yes
C2 . H21 . 0.930 no
C3 . C4 . 1.391(7) yes
C3 . H31 . 0.927 no
C4 . C5 . 1.383(7) yes
C4 . H41 . 0.932 no
C5 . C6 . 1.394(7) yes
C5 . H51 . 0.926 no
C6 . C7 . 1.482(6) yes
C7 . C8 . 1.495(6) yes
C7 . N1 . 1.291(6) yes
C8 . C9 . 1.528(7) yes
C8 . H81 . 0.964 no
C8 . H82 . 0.974 no
C9 . H91 . 0.958 no
C9 . H92 . 0.957 no
C9 . H93 . 0.955 no
C10 . C11 . 1.393(7) yes
C10 . C15 . 1.415(7) yes
C10 . O4 . 1.342(6) yes
C11 . C12 . 1.381(7) yes
C11 . H111 . 0.933 no
C12 . C13 . 1.385(8) yes
C12 . H121 . 0.929 no
C13 . C14 . 1.381(7) yes
C13 . H131 . 0.927 no
C14 . C15 . 1.420(7) yes
C14 . H141 . 0.932 no
C15 . C16 . 1.467(7) yes
C16 . C17 . 1.505(7) yes
C16 . N2 . 1.305(6) yes
C17 . C18 . 1.508(7) yes
C17 . H172 . 0.964 no
C17 . H171 . 0.967 no
C18 . H183 . 0.956 no
C18 . H182 . 0.959 no
C18 . H181 . 0.954 no
C19 . C20 . 1.388(7) yes
C19 . C24 . 1.419(7) yes
C19 . O6 . 1.349(6) yes
C20 . C21 . 1.384(7) yes
C20 . H201 . 0.925 no
C21 . C22 . 1.395(8) yes
C21 . H211 . 0.934 no
C22 . C23 . 1.371(8) yes
C22 . H221 . 0.926 no
C23 . C24 . 1.402(7) yes
C23 . H231 . 0.922 no
C24 . C25 . 1.463(7) yes
C25 . C26 . 1.500(7) yes
C25 . N3 . 1.301(6) yes
C26 . C27 . 1.524(8) yes
C26 . H262 . 0.967 no
C26 . H261 . 0.969 no
C27 . H271 . 0.958 no
C27 . H273 . 0.959 no
C27 . H272 . 0.953 no
C28 . C29 . 1.494(8) yes
C28 . O12 . 1.443(6) yes
C28 . H281 . 0.970 no
C28 . H282 . 0.964 no
C29 . H291 . 0.958 no
C29 . H292 . 0.961 no
C29 . H293 . 0.958 no
C30 . C31 . 1.467(9) yes
C30 . O15 . 1.432(7) yes
C30 . H302 . 0.969 no
C30 . H301 . 0.970 no
C31 . H311 . 0.963 no
C31 . H313 . 0.956 no
C31 . H312 . 0.958 no
C32 . C33 . 1.484(10) yes
C32 . O16 . 1.417(7) yes
C32 . H322 . 0.965 no
C32 . H321 . 0.961 no
C33 . H333 . 0.961 no
C33 . H331 . 0.958 no
C33 . H332 . 0.959 no
C34 . C35 . 1.405(10) yes
C34 . O17 . 1.372(8) yes
C34 . H341 . 0.960 no
C34 . H342 . 0.965 no
C35 . H352 . 0.960 no
C35 . H351 . 0.959 no
C35 . H353 . 0.960 no
O1 . Mn2 . 1.888(3) yes
O1 . Mn3 . 1.881(3) yes
O1 . Mn1 . 1.892(3) yes
O2 . Mn1 . 1.857(3) yes
O3 . Mn2 . 1.942(4) yes
O3 . N1 . 1.398(5) yes
O4 . Mn2 . 1.872(3) yes
O5 . Mn3 . 1.916(3) yes
O5 . N2 . 1.381(5) yes
O6 . Mn3 . 1.869(3) yes
O7 . N3 . 1.369(5) yes
O7 . Mn1 . 1.915(3) yes
O8 . Re1 . 1.731(4) yes
O8 . Mn3 . 2.443(4) yes
O9 . Re1 . 1.741(4) yes
O9 . Mn1 . 2.382(4) yes
O10 . Re1 . 1.740(3) yes
O10 . Mn2 . 2.377(3) yes
O11 . Re1 . 1.705(4) yes
O12 . Mn1 . 2.288(3) yes
O12 . H355 . 0.818 no
O13 . Mn2 . 2.142(3) yes
O13 . H356 . 0.818 no
O13 . H132 . 0.815 no
O14 . Mn3 . 2.170(4) yes
O14 . H357 . 0.814 no
O14 . H142 . 0.815 no
O15 . H151 . 0.815 no
O16 . H161 . 0.821 no
O17 . H354 . 0.821 no
Re1 . Mn2 . 3.4532(7) yes
Re1 . Mn1 . 3.4805(8) yes
Mn2 . N2 . 1.991(4) yes
Mn2 . Mn1 . 3.2957(10) yes
Mn3 . N3 . 2.006(4) yes
Mn3 . Mn1 . 3.2490(11) yes
Mn1 . N1 . 1.995(4) yes
